data_8107555
loop_
_publ_author_name
'Zhang, Tao'
'Luo, Yingchun'
'Hu, Hailiang'

_publ_section_title
;
 The crystal structure of 2-amino-4-carboxypyridin-1-ium perchlorate,
 C6H7ClN2O6
;
_journal_issue 4
_journal_name_full 'Zeitschrift f\"ur Kristallographie - New Crystal Structures'
_journal_page_first 763
_journal_page_last 764
_journal_paper_doi 10.1515/ncrs-2023-0194
_journal_volume 238
_journal_year 2023
_chemical_formula_moiety 'C6 H7 N2 O2, Cl O4'
_chemical_formula_sum 'C6 H7 Cl N2 O6'
_chemical_formula_weight 238.59
_space_group_crystal_system triclinic
_space_group_IT_number 2
_space_group_name_Hall '-P 1'
_space_group_name_H-M_alt 'P -1'
_atom_sites_solution_hydrogens geom
_atom_sites_solution_primary dual
_cell_angle_alpha 73.427(10)
_cell_angle_beta 85.158(10)
_cell_angle_gamma 73.284(10)
_cell_formula_units_Z 2
_cell_length_a 5.3033(6)
_cell_length_b 8.8875(10)
_cell_length_c 10.3403(12)
_cell_measurement_reflns_used 1718
_cell_measurement_temperature 292.99(10)
_cell_measurement_theta_max 28.8650
_cell_measurement_theta_min 2.5070
_cell_volume 447.38(9)
_computing_cell_refinement 'CrysAlisPro 1.171.38.43f (Rigaku OD, 2015) [1]'
_computing_data_collection 'CrysAlisPro 1.171.38.43f (Rigaku OD, 2015) [1]'
_computing_data_reduction 'CrysAlisPro 1.171.38.43f (Rigaku OD, 2015) [1]'
_computing_molecular_graphics 'Olex2 1.5 (Dolomanov et al., 2009) [2]'
_computing_publication_material 'Olex2 1.5 (Dolomanov et al., 2009) [2]'
_computing_structure_refinement 'SHELXL 2019/2 (Sheldrick, 2015) [3]'
_computing_structure_solution 'SHELXT 2018/2 (Sheldrick, 2018) [4]'
_diffrn_ambient_environment air
_diffrn_ambient_temperature 292.99(10)
_diffrn_detector 'CCD plate'
_diffrn_detector_area_resol_mean 5.2684
_diffrn_detector_type AtlasS2
_diffrn_measured_fraction_theta_full 0.999
_diffrn_measured_fraction_theta_max 0.999
_diffrn_measurement_details
;
List of Runs (angles in degrees, time in seconds):

  # Type    Start    End  Width  t~exp~   \w     \q     \k     \f   Frames
--------------------------------------------------------------------------
  1  \w    -44.00   3.00   1.00    1.00    --  -11.35 -57.00-150.00   47
  2  \w    -39.00  62.00   1.00    1.00    --  -11.35  57.00-180.00  101
  3  \w     38.00  97.00   1.00    1.00    --   11.90 178.00  60.00   59
  4  \w    -87.00   5.00   1.00    1.00    --  -11.35 -77.00  60.00   92
;
_diffrn_measurement_device 'four-circle diffractometer'
_diffrn_measurement_device_type 'SuperNova, Dual, Cu at zero, AtlasS2'
_diffrn_measurement_method '\w scans'
_diffrn_orient_matrix_type 'CrysAlisPro convention (1999,Acta A55,543-557)'
_diffrn_orient_matrix_UB_11 0.1072970000
_diffrn_orient_matrix_UB_12 -0.0352710000
_diffrn_orient_matrix_UB_13 -0.0376351000
_diffrn_orient_matrix_UB_21 0.0152027000
_diffrn_orient_matrix_UB_22 0.0786675000
_diffrn_orient_matrix_UB_23 -0.0328802000
_diffrn_orient_matrix_UB_31 0.0880777000
_diffrn_orient_matrix_UB_32 -0.0085156000
_diffrn_orient_matrix_UB_33 0.0512309000
_diffrn_radiation_monochromator mirror
_diffrn_radiation_probe x-ray
_diffrn_radiation_type 'Mo K\a'
_diffrn_radiation_wavelength 0.71073
_diffrn_reflns_av_R_equivalents 0.0232
_diffrn_reflns_av_unetI/netI 0.0387
_diffrn_reflns_Laue_measured_fraction_full 0.999
_diffrn_reflns_Laue_measured_fraction_max 0.999
_diffrn_reflns_limit_h_max 6
_diffrn_reflns_limit_h_min -6
_diffrn_reflns_limit_k_max 10
_diffrn_reflns_limit_k_min -10
_diffrn_reflns_limit_l_max 12
_diffrn_reflns_limit_l_min -12
_diffrn_reflns_number 3254
_diffrn_reflns_point_group_measured_fraction_full 0.999
_diffrn_reflns_point_group_measured_fraction_max 0.999
_diffrn_reflns_theta_full 25.242
_diffrn_reflns_theta_max 25.987
_diffrn_reflns_theta_min 2.055
_diffrn_source 'micro-focus sealed X-ray tube'
_diffrn_source_type 'SuperNova (Mo) X-ray Source'
_exptl_absorpt_coefficient_mu 0.441
_exptl_absorpt_correction_T_max 1.00000
_exptl_absorpt_correction_T_min 0.59398
_exptl_absorpt_correction_type multi-scan
_exptl_absorpt_process_details
;
CrysAlisPro 1.171.38.43f (Rigaku Oxford Diffraction, 2015)
Empirical absorption correction using spherical harmonics,
 implemented in SCALE3 ABSPACK scaling algorithm.
;
_exptl_crystal_colour colourless
_exptl_crystal_colour_primary colourless
_exptl_crystal_density_diffrn 1.771
_exptl_crystal_description block
_exptl_crystal_F_000 244
_exptl_crystal_size_max 0.24
_exptl_crystal_size_mid 0.18
_exptl_crystal_size_min 0.12
_refine_diff_density_max 0.282
_refine_diff_density_min -0.356
_refine_diff_density_rms 0.054
_refine_ls_extinction_coef 0.041(5)
_refine_ls_extinction_expression Fc^*^=kFc[1+0.001xFc^2^\l^3^/sin(2\q)]^-1/4^
_refine_ls_extinction_method 'SHELXL-2019/2 (Sheldrick 2019)'
_refine_ls_goodness_of_fit_ref 1.057
_refine_ls_hydrogen_treatment constr
_refine_ls_matrix_type full
_refine_ls_number_parameters 138
_refine_ls_number_reflns 1757
_refine_ls_number_restraints 0
_refine_ls_restrained_S_all 1.057
_refine_ls_R_factor_all 0.0439
_refine_ls_R_factor_gt 0.0370
_refine_ls_shift/su_max 0.000
_refine_ls_shift/su_mean 0.000
_refine_ls_structure_factor_coef Fsqd
_refine_ls_weighting_details 'w=1/[\s^2^(Fo^2^)+(0.0374P)^2^+0.1486P] where P=(Fo^2^+2Fc^2^)/3'
_refine_ls_weighting_scheme calc
_refine_ls_wR_factor_gt 0.0846
_refine_ls_wR_factor_ref 0.0900
_reflns_Friedel_coverage 0.000
_reflns_Friedel_fraction_full .
_reflns_Friedel_fraction_max .
_reflns_number_gt 1500
_reflns_number_total 1757
_reflns_threshold_expression 'I > 2\s(I)'
_cod_data_source_file suppl_j_ncrs-2023-0194_suppl_001.cif
_cod_data_source_block e015
_cod_database_code 8107555
_shelx_space_group_comment
;
The symmetry employed for this shelxl refinement is uniquely defined
by the following loop, which should always be used as a source of
symmetry information in preference to the above space-group names.
They are only intended as comments.
;
_shelx_estimated_absorpt_t_max 0.949
_shelx_estimated_absorpt_t_min 0.902
_olex2_refinement_description
;
1. Fixed Uiso
 At 1.2 times of:
  All C(H) groups, All N(H) groups, All N(H,H) groups
 At 1.5 times of:
  All O(H) groups
2.a Aromatic/amide H refined with riding coordinates:
 C3(H3), C5(H5), C6(H6), N1(H1)
2.b X=CH2 refined with riding coordinates:
 N2(H2A,H2B)
2.c Idealised tetrahedral OH refined as rotating group:
 O2(H2)
;
_olex2_date_sample_data_collection 2021-12-10
_olex2_submission_special_instructions 'No special instructions were received'
_oxdiff_exptl_absorpt_empirical_details
;
Empirical correction (ABSPACK) includes:
- Absorption correction using spherical harmonics
- Frame scaling
;
_oxdiff_exptl_absorpt_empirical_full_max 1.593
_oxdiff_exptl_absorpt_empirical_full_min 0.629

loop_
_space_group_symop_operation_xyz
'x, y, z'
'-x, -y, -z'

loop_
_atom_site_label
_atom_site_type_symbol
_atom_site_fract_x
_atom_site_fract_y
_atom_site_fract_z
_atom_site_U_iso_or_equiv
_atom_site_adp_type
_atom_site_occupancy
_atom_site_site_symmetry_order
_atom_site_calc_flag
_atom_site_refinement_flags_posn
_atom_site_refinement_flags_adp
_atom_site_refinement_flags_occupancy
_atom_site_disorder_assembly
_atom_site_disorder_group
C1 C 0.7613(4) 1.2370(2) 0.5130(2) 0.0300(5) Uani 1 1 d . . . . .
C2 C 0.8563(4) 1.0948(2) 0.6343(2) 0.0264(5) Uani 1 1 d . . . . .
C3 C 0.7559(4) 0.9658(2) 0.6543(2) 0.0284(5) Uani 1 1 d . . . . .
H3 H 0.632462 0.968911 0.594097 0.034 Uiso 1 1 calc R U . . .
C4 C 0.8365(4) 0.8266(2) 0.7654(2) 0.0279(5) Uani 1 1 d . . . . .
C5 C 1.1156(4) 0.9593(3) 0.8315(2) 0.0331(5) Uani 1 1 d . . . . .
H5 H 1.237142 0.955291 0.893088 0.040 Uiso 1 1 calc R U . . .
C6 C 1.0432(4) 1.0930(3) 0.7248(2) 0.0305(5) Uani 1 1 d . . . . .
H6 H 1.114166 1.180565 0.711548 0.037 Uiso 1 1 calc R U . . .
Cl1 Cl 0.56788(10) 0.65735(6) 0.14382(5) 0.02828(19) Uani 1 1 d . . . . .
N1 N 1.0127(3) 0.8309(2) 0.84978(17) 0.0314(4) Uani 1 1 d . . . . .
H1 H 1.062859 0.748259 0.918746 0.038 Uiso 1 1 calc R U . . .
N2 N 0.7452(4) 0.6984(2) 0.78670(19) 0.0395(5) Uani 1 1 d . . . . .
H2A H 0.798067 0.615793 0.855341 0.047 Uiso 1 1 calc R U . . .
H2B H 0.632652 0.697440 0.731943 0.047 Uiso 1 1 calc R U . . .
O1 O 0.6012(4) 1.23753(19) 0.43705(17) 0.0486(5) Uani 1 1 d . . . . .
O2 O 0.8731(3) 1.35487(19) 0.49756(16) 0.0432(4) Uani 1 1 d . . . . .
H2 H 0.810556 1.429716 0.431393 0.065 Uiso 1 1 calc R U . . .
O3 O 0.6073(4) 0.6203(2) 0.28660(15) 0.0486(5) Uani 1 1 d . . . . .
O4 O 0.7722(3) 0.5484(2) 0.08856(18) 0.0584(6) Uani 1 1 d . . . . .
O5 O 0.5760(4) 0.8206(2) 0.08217(17) 0.0503(5) Uani 1 1 d . . . . .
O6 O 0.3181(3) 0.6421(2) 0.11778(19) 0.0523(5) Uani 1 1 d . . . . .

loop_
_atom_site_aniso_label
_atom_site_aniso_U_11
_atom_site_aniso_U_22
_atom_site_aniso_U_33
_atom_site_aniso_U_23
_atom_site_aniso_U_13
_atom_site_aniso_U_12
C1 0.0353(12) 0.0253(11) 0.0274(11) -0.0048(9) -0.0030(9) -0.0070(9)
C2 0.0281(10) 0.0238(10) 0.0247(10) -0.0049(8) -0.0016(8) -0.0043(9)
C3 0.0313(11) 0.0282(11) 0.0234(10) -0.0026(9) -0.0076(9) -0.0070(9)
C4 0.0280(10) 0.0273(11) 0.0246(10) -0.0016(9) -0.0033(9) -0.0065(9)
C5 0.0323(11) 0.0362(12) 0.0315(12) -0.0092(10) -0.0087(9) -0.0083(10)
C6 0.0327(11) 0.0274(11) 0.0312(11) -0.0055(9) -0.0049(9) -0.0094(9)
Cl1 0.0330(3) 0.0236(3) 0.0264(3) -0.0037(2) -0.0050(2) -0.0068(2)
N1 0.0347(10) 0.0295(9) 0.0240(9) 0.0019(8) -0.0095(8) -0.0062(8)
N2 0.0494(12) 0.0301(10) 0.0350(11) 0.0073(8) -0.0169(9) -0.0165(9)
O1 0.0638(12) 0.0354(9) 0.0436(10) 0.0064(8) -0.0284(9) -0.0182(8)
O2 0.0569(11) 0.0316(9) 0.0386(9) 0.0069(7) -0.0133(8) -0.0209(8)
O3 0.0715(12) 0.0395(10) 0.0260(8) -0.0023(7) -0.0076(8) -0.0062(9)
O4 0.0493(11) 0.0642(12) 0.0476(11) -0.0247(9) -0.0084(9) 0.0175(9)
O5 0.0719(12) 0.0364(9) 0.0442(10) 0.0060(8) -0.0160(9) -0.0296(9)
O6 0.0421(10) 0.0500(11) 0.0701(13) -0.0128(9) -0.0090(9) -0.0221(8)

loop_
_atom_type_symbol
_atom_type_description
_atom_type_scat_dispersion_real
_atom_type_scat_dispersion_imag
_atom_type_scat_source
C C 0.0033 0.0016 'International Tables Vol C Tables 4.2.6.8 and 6.1.1.4'
H H 0.0000 0.0000 'International Tables Vol C Tables 4.2.6.8 and 6.1.1.4'
N N 0.0061 0.0033 'International Tables Vol C Tables 4.2.6.8 and 6.1.1.4'
O O 0.0106 0.0060 'International Tables Vol C Tables 4.2.6.8 and 6.1.1.4'
Cl Cl 0.1484 0.1585 'International Tables Vol C Tables 4.2.6.8 and 6.1.1.4'

loop_
_geom_angle_atom_site_label_1
_geom_angle_atom_site_label_2
_geom_angle_atom_site_label_3
_geom_angle
_geom_angle_site_symmetry_1
_geom_angle_site_symmetry_3
O1 C1 C2 121.7(2) . .
O1 C1 O2 124.37(19) . .
O2 C1 C2 113.96(18) . .
C3 C2 C1 117.27(18) . .
C3 C2 C6 120.51(18) . .
C6 C2 C1 122.22(19) . .
C2 C3 H3 119.6 . .
C2 C3 C4 120.84(19) . .
C4 C3 H3 119.6 . .
N1 C4 C3 116.62(19) . .
N2 C4 C3 122.33(19) . .
N2 C4 N1 121.04(18) . .
C6 C5 H5 119.6 . .
C6 C5 N1 120.87(19) . .
N1 C5 H5 119.6 . .
C2 C6 H6 121.1 . .
C5 C6 C2 117.8(2) . .
C5 C6 H6 121.1 . .
O4 Cl1 O3 109.55(10) . .
O5 Cl1 O3 108.92(10) . .
O5 Cl1 O4 109.39(13) . .
O5 Cl1 O6 108.83(11) . .
O6 Cl1 O3 110.40(12) . .
O6 Cl1 O4 109.72(12) . .
C4 N1 C5 123.39(17) . .
C4 N1 H1 118.3 . .
C5 N1 H1 118.3 . .
C4 N2 H2A 120.0 . .
C4 N2 H2B 120.0 . .
H2A N2 H2B 120.0 . .
C1 O2 H2 109.5 . .

loop_
_geom_bond_atom_site_label_1
_geom_bond_atom_site_label_2
_geom_bond_distance
_geom_bond_site_symmetry_2
C1 C2 1.503(3) .
C1 O1 1.203(2) .
C1 O2 1.312(3) .
C2 C3 1.356(3) .
C2 C6 1.413(3) .
C3 H3 0.9300 .
C3 C4 1.415(3) .
C4 N1 1.346(3) .
C4 N2 1.318(3) .
C5 H5 0.9300 .
C5 C6 1.356(3) .
C5 N1 1.362(3) .
C6 H6 0.9300 .
Cl1 O3 1.4377(16) .
Cl1 O4 1.4305(17) .
Cl1 O5 1.4198(16) .
Cl1 O6 1.4248(17) .
N1 H1 0.8600 .
N2 H2A 0.8600 .
N2 H2B 0.8600 .
O2 H2 0.8200 .

loop_
_geom_torsion_atom_site_label_1
_geom_torsion_atom_site_label_2
_geom_torsion_atom_site_label_3
_geom_torsion_atom_site_label_4
_geom_torsion
_geom_torsion_site_symmetry_1
_geom_torsion_site_symmetry_2
_geom_torsion_site_symmetry_3
_geom_torsion_site_symmetry_4
C1 C2 C3 C4 179.48(19) . . . .
C1 C2 C6 C5 179.8(2) . . . .
C2 C3 C4 N1 0.9(3) . . . .
C2 C3 C4 N2 -179.1(2) . . . .
C3 C2 C6 C5 -0.5(3) . . . .
C3 C4 N1 C5 -0.9(3) . . . .
C6 C2 C3 C4 -0.3(3) . . . .
C6 C5 N1 C4 0.2(3) . . . .
N1 C5 C6 C2 0.6(3) . . . .
N2 C4 N1 C5 179.2(2) . . . .
O1 C1 C2 C3 0.6(3) . . . .
O1 C1 C2 C6 -179.6(2) . . . .
O2 C1 C2 C3 -177.83(18) . . . .
O2 C1 C2 C6 1.9(3) . . . .
